data_7023818
loop_
_publ_author_name
'Kottalanka, Ravi K.'
'Naktode, Kishor'
'Anga, Srinivas'
'Nayek, Hari Pada'
'Panda, Tarun K.'

_publ_section_title
;
 Heavier alkaline earth metal complexes with phosphinoselenoic amides:
 evidence of direct M-Se contact (M = Ca, Sr, Ba).
;
_journal_issue 14
_journal_name_full 'Dalton transactions (Cambridge, England : 2003)'
_journal_page_first 4947
_journal_page_last 4956
_journal_paper_doi 10.1039/c2dt32339g
_journal_volume 42
_journal_year 2013
_chemical_formula_moiety 'C25 H22 N P Se, C4 H8 O'
_chemical_formula_sum 'C29 H30 N O P Se'
_chemical_formula_weight 518.47
_chemical_name_systematic
;
?
;
_space_group_IT_number 14
_symmetry_cell_setting monoclinic
_symmetry_space_group_name_Hall '-P 2ybc'
_symmetry_space_group_name_H-M 'P 1 21/c 1'
_atom_sites_solution_hydrogens geom
_atom_sites_solution_primary direct
_atom_sites_solution_secondary difmap
_audit_creation_method SHELXL-97
_cell_angle_alpha 90
_cell_angle_beta 116.921(7)
_cell_angle_gamma 90
_cell_formula_units_Z 4
_cell_length_a 9.4326(8)
_cell_length_b 14.8835(14)
_cell_length_c 20.239(2)
_cell_measurement_reflns_used 2976
_cell_measurement_temperature 150(2)
_cell_measurement_theta_max 70.86
_cell_measurement_theta_min 3.85
_cell_volume 2533.4(4)
_computing_cell_refinement
'CrysAlisPro, Agilent Technologies,Version 1.171.35.19 (release 27-10-2011 CrysAlis171 .NET)(compiled Oct 27 2011,15:02:11)'
_computing_data_collection
'CrysAlisPro, Agilent Technologies,Version 1.171.35.19 (release 27-10-2011 CrysAlis171 .NET)(compiled Oct 27 2011,15:02:11)'
_computing_data_reduction
'CrysAlisPro, Agilent Technologies,Version 1.171.35.19 (release 27-10-2011 CrysAlis171 .NET)(compiled Oct 27 2011,15:02:11)'
_computing_molecular_graphics 'ORTEP III & Olex 2.1'
_computing_publication_material WinGX
_computing_structure_refinement 'SHELXL-97 (Sheldrick, 2008)'
_computing_structure_solution 'SHELXL-97 (Sheldrick, 2008)'
_diffrn_ambient_temperature 150(2)
_diffrn_measured_fraction_theta_full 0.982
_diffrn_measured_fraction_theta_max 0.982
_diffrn_measurement_device_type 'SuperNova, Dual, Cu at zero, Eos'
_diffrn_measurement_method '\w scans'
_diffrn_radiation_monochromator mirror
_diffrn_radiation_source 'SuperNova (Cu) X-ray Source'
_diffrn_radiation_type CuK\a
_diffrn_radiation_wavelength 1.54184
_diffrn_reflns_av_R_equivalents 0.0516
_diffrn_reflns_av_sigmaI/netI 0.0651
_diffrn_reflns_limit_h_max 11
_diffrn_reflns_limit_h_min -10
_diffrn_reflns_limit_k_max 17
_diffrn_reflns_limit_k_min -18
_diffrn_reflns_limit_l_max 24
_diffrn_reflns_limit_l_min -19
_diffrn_reflns_number 10946
_diffrn_reflns_theta_full 70.86
_diffrn_reflns_theta_max 70.86
_diffrn_reflns_theta_min 3.85
_exptl_absorpt_coefficient_mu 2.760
_exptl_absorpt_correction_T_max 1.00000
_exptl_absorpt_correction_T_min 0.63153
_exptl_absorpt_correction_type multi-scan
_exptl_absorpt_process_details
'CrysAlisPro, Agilent Technologies,Version 1.171.35.19 (release 27-10-2011 CrysAlis171 .NET)(compiled Oct 27 2011,15:02:11)'
_exptl_crystal_colour colorless
_exptl_crystal_density_diffrn 1.359
_exptl_crystal_density_method 'not measured'
_exptl_crystal_description plates
_exptl_crystal_F_000 1072
_exptl_crystal_size_max 0.18
_exptl_crystal_size_mid 0.17
_exptl_crystal_size_min 0.14
_refine_diff_density_max 1.569
_refine_diff_density_min -0.746
_refine_diff_density_rms 0.090
_refine_ls_extinction_method none
_refine_ls_goodness_of_fit_ref 1.028
_refine_ls_hydrogen_treatment mixed
_refine_ls_matrix_type full
_refine_ls_number_parameters 298
_refine_ls_number_reflns 4807
_refine_ls_number_restraints 0
_refine_ls_restrained_S_all 1.028
_refine_ls_R_factor_all 0.0761
_refine_ls_R_factor_gt 0.0595
_refine_ls_shift/su_max 0.000
_refine_ls_shift/su_mean 0.000
_refine_ls_structure_factor_coef Fsqd
_refine_ls_weighting_details 'calc w=1/[\s^2^(Fo^2^)+(0.0792P)^2^+2.8004P] where P=(Fo^2^+2Fc^2^)/3'
_refine_ls_weighting_scheme calc
_refine_ls_wR_factor_gt 0.1534
_refine_ls_wR_factor_ref 0.1675
_reflns_number_gt 3737
_reflns_number_total 4807
_reflns_threshold_expression >2\s(I)
_cod_data_source_file c2dt32339g.txt
_cod_data_source_block exp_1344
_cod_original_sg_symbol_H-M 'P 21/c'
_cod_database_code 7023818

loop_
_symmetry_equiv_pos_as_xyz
'x, y, z'
'-x, y+1/2, -z+1/2'
'-x, -y, -z'
'x, -y-1/2, z-1/2'

loop_
_atom_site_label
_atom_site_type_symbol
_atom_site_fract_x
_atom_site_fract_y
_atom_site_fract_z
_atom_site_U_iso_or_equiv
_atom_site_adp_type
_atom_site_occupancy
_atom_site_symmetry_multiplicity
_atom_site_calc_flag
_atom_site_refinement_flags
Se1 Se 0.30399(6) -0.30894(4) 0.13122(3) 0.04060(18) Uani 1 1 d .
P1 P 0.33291(12) -0.23180(8) 0.05077(6) 0.0315(3) Uani 1 1 d .
O1 O 0.2134(4) -0.1464(2) -0.15415(19) 0.0511(9) Uani 1 1 d .
N1 N 0.2172(4) -0.2632(3) -0.0348(2) 0.0363(8) Uani 1 1 d .
H1 H 0.1993 -0.2252 -0.0697 0.044 Uiso 1 1 calc R
C1 C 0.1427(5) -0.3515(3) -0.0553(2) 0.0332(9) Uani 1 1 d .
H1A H 0.1722 -0.3864 -0.0099 0.040 Uiso 1 1 calc R
C2 C -0.0403(5) -0.3446(3) -0.0964(2) 0.0329(9) Uani 1 1 d .
C3 C -0.1302(5) -0.4198(3) -0.0964(2) 0.0385(10) Uani 1 1 d .
H3 H -0.0790 -0.4712 -0.0705 0.046 Uiso 1 1 calc R
C4 C -0.2949(5) -0.4178(4) -0.1346(3) 0.0474(12) Uani 1 1 d .
H4 H -0.3538 -0.4675 -0.1339 0.057 Uiso 1 1 calc R
C5 C -0.3709(6) -0.3418(4) -0.1734(3) 0.0512(13) Uani 1 1 d .
H5 H -0.4812 -0.3407 -0.1995 0.061 Uiso 1 1 calc R
C6 C -0.2840(5) -0.2674(4) -0.1738(3) 0.0476(12) Uani 1 1 d .
H6 H -0.3358 -0.2163 -0.2001 0.057 Uiso 1 1 calc R
C7 C -0.1189(5) -0.2687(3) -0.1348(3) 0.0418(11) Uani 1 1 d .
H7 H -0.0610 -0.2180 -0.1346 0.050 Uiso 1 1 calc R
C8 C 0.2000(5) -0.4027(3) -0.1049(2) 0.0348(9) Uani 1 1 d .
C9 C 0.2763(6) -0.4840(3) -0.0831(3) 0.0461(11) Uani 1 1 d .
H9 H 0.2942 -0.5086 -0.0378 0.055 Uiso 1 1 calc R
C10 C 0.3269(6) -0.5300(4) -0.1288(3) 0.0554(14) Uani 1 1 d .
H10 H 0.3789 -0.5848 -0.1135 0.066 Uiso 1 1 calc R
C11 C 0.3007(6) -0.4952(4) -0.1955(3) 0.0486(12) Uani 1 1 d .
H11 H 0.3341 -0.5264 -0.2258 0.058 Uiso 1 1 calc R
C12 C 0.2243(5) -0.4134(4) -0.2182(3) 0.0462(12) Uani 1 1 d .
H12 H 0.2061 -0.3895 -0.2638 0.055 Uiso 1 1 calc R
C13 C 0.1750(5) -0.3671(3) -0.1729(3) 0.0416(11) Uani 1 1 d .
H13 H 0.1247 -0.3118 -0.1880 0.050 Uiso 1 1 calc R
C14 C 0.2915(5) -0.1137(3) 0.0521(2) 0.0313(9) Uani 1 1 d .
C15 C 0.2128(6) -0.0823(3) 0.0914(3) 0.0477(12) Uani 1 1 d .
H15 H 0.1864 -0.1221 0.1195 0.057 Uiso 1 1 calc R
C16 C 0.1734(6) 0.0078(4) 0.0890(3) 0.0540(14) Uani 1 1 d .
H16 H 0.1215 0.0279 0.1159 0.065 Uiso 1 1 calc R
C17 C 0.2105(6) 0.0686(3) 0.0470(3) 0.0474(12) Uani 1 1 d .
H17 H 0.1842 0.1290 0.0457 0.057 Uiso 1 1 calc R
C18 C 0.2875(5) 0.0376(3) 0.0072(3) 0.0413(10) Uani 1 1 d .
H18 H 0.3118 0.0774 -0.0216 0.050 Uiso 1 1 calc R
C19 C 0.3285(5) -0.0517(3) 0.0098(3) 0.0393(10) Uani 1 1 d .
H19 H 0.3812 -0.0712 -0.0168 0.047 Uiso 1 1 calc R
C20 C 0.5369(5) -0.2350(3) 0.0651(2) 0.0322(9) Uani 1 1 d .
C21 C 0.6573(5) -0.2037(3) 0.1329(3) 0.0406(11) Uani 1 1 d .
H21 H 0.6315 -0.1781 0.1679 0.049 Uiso 1 1 calc R
C22 C 0.8147(5) -0.2115(4) 0.1469(3) 0.0515(13) Uani 1 1 d .
H22 H 0.8947 -0.1904 0.1915 0.062 Uiso 1 1 calc R
C23 C 0.8540(6) -0.2500(4) 0.0955(3) 0.0488(13) Uani 1 1 d .
H23 H 0.9603 -0.2554 0.1058 0.059 Uiso 1 1 calc R
C24 C 0.7364(5) -0.2808(3) 0.0287(3) 0.0432(11) Uani 1 1 d .
H24 H 0.7632 -0.3067 -0.0060 0.052 Uiso 1 1 calc R
C25 C 0.5775(5) -0.2727(3) 0.0135(3) 0.0372(10) Uani 1 1 d .
H25 H 0.4981 -0.2927 -0.0316 0.045 Uiso 1 1 calc R
C26 C 0.1025(7) -0.0779(4) -0.1962(3) 0.0593(15) Uani 1 1 d .
H26A H 0.0945 -0.0328 -0.1635 0.071 Uiso 1 1 calc R
H26B H -0.0020 -0.1037 -0.2255 0.071 Uiso 1 1 calc R
C27 C 0.1653(6) -0.0364(4) -0.2462(3) 0.0579(14) Uani 1 1 d .
H27A H 0.1432 0.0275 -0.2526 0.070 Uiso 1 1 calc R
H27B H 0.1197 -0.0652 -0.2945 0.070 Uiso 1 1 calc R
C28 C 0.3433(6) -0.0544(4) -0.2039(3) 0.0514(13) Uani 1 1 d .
H28A H 0.3927 -0.0558 -0.2368 0.062 Uiso 1 1 calc R
H28B H 0.3962 -0.0097 -0.1656 0.062 Uiso 1 1 calc R
C29 C 0.3456(6) -0.1457(4) -0.1711(3) 0.0482(12) Uani 1 1 d .
H29A H 0.3342 -0.1927 -0.2064 0.058 Uiso 1 1 calc R
H29B H 0.4446 -0.1549 -0.1266 0.058 Uiso 1 1 calc R

loop_
_atom_site_aniso_label
_atom_site_aniso_U_11
_atom_site_aniso_U_22
_atom_site_aniso_U_33
_atom_site_aniso_U_23
_atom_site_aniso_U_13
_atom_site_aniso_U_12
Se1 0.0395(3) 0.0437(3) 0.0431(3) 0.0056(2) 0.0227(2) -0.0005(2)
P1 0.0275(5) 0.0326(6) 0.0358(6) -0.0006(5) 0.0156(4) -0.0007(4)
O1 0.062(2) 0.048(2) 0.055(2) 0.0125(17) 0.0374(18) 0.0107(18)
N1 0.0327(18) 0.037(2) 0.0344(19) 0.0046(16) 0.0111(15) -0.0010(16)
C1 0.0244(19) 0.033(2) 0.044(2) 0.0081(19) 0.0172(18) 0.0027(17)
C2 0.026(2) 0.036(2) 0.038(2) -0.0064(19) 0.0151(17) -0.0001(18)
C3 0.036(2) 0.040(2) 0.043(2) -0.006(2) 0.021(2) -0.006(2)
C4 0.041(3) 0.047(3) 0.062(3) -0.013(2) 0.030(2) -0.010(2)
C5 0.029(2) 0.065(3) 0.062(3) -0.021(3) 0.022(2) -0.008(2)
C6 0.035(2) 0.053(3) 0.051(3) 0.001(2) 0.016(2) 0.015(2)
C7 0.031(2) 0.041(3) 0.056(3) -0.005(2) 0.022(2) 0.000(2)
C8 0.0264(19) 0.036(2) 0.043(2) -0.0065(19) 0.0158(18) -0.0029(18)
C9 0.046(3) 0.039(3) 0.060(3) 0.005(2) 0.029(2) 0.007(2)
C10 0.054(3) 0.035(3) 0.086(4) 0.001(3) 0.040(3) 0.012(2)
C11 0.041(3) 0.046(3) 0.070(3) -0.013(3) 0.035(3) -0.003(2)
C12 0.038(2) 0.059(3) 0.043(3) -0.008(2) 0.019(2) -0.003(2)
C13 0.032(2) 0.046(3) 0.044(3) -0.003(2) 0.0150(19) 0.004(2)
C14 0.0278(19) 0.032(2) 0.034(2) 0.0001(18) 0.0140(17) 0.0006(17)
C15 0.059(3) 0.041(3) 0.061(3) 0.003(2) 0.043(3) 0.005(2)
C16 0.067(3) 0.042(3) 0.075(4) 0.000(3) 0.051(3) 0.012(3)
C17 0.049(3) 0.035(3) 0.063(3) 0.004(2) 0.029(2) 0.010(2)
C18 0.043(2) 0.037(2) 0.049(3) 0.003(2) 0.025(2) 0.002(2)
C19 0.039(2) 0.038(2) 0.048(3) 0.000(2) 0.026(2) 0.001(2)
C20 0.029(2) 0.033(2) 0.038(2) 0.0013(18) 0.0171(18) 0.0012(17)
C21 0.030(2) 0.048(3) 0.040(2) -0.004(2) 0.0140(19) -0.002(2)
C22 0.028(2) 0.062(3) 0.052(3) 0.002(3) 0.007(2) -0.002(2)
C23 0.031(2) 0.046(3) 0.075(4) 0.006(3) 0.030(2) 0.003(2)
C24 0.041(2) 0.038(2) 0.063(3) 0.005(2) 0.034(2) 0.005(2)
C25 0.035(2) 0.034(2) 0.046(3) 0.001(2) 0.021(2) -0.0023(19)
C26 0.059(3) 0.062(4) 0.067(4) 0.022(3) 0.037(3) 0.023(3)
C27 0.061(3) 0.060(3) 0.062(3) 0.021(3) 0.035(3) 0.023(3)
C28 0.054(3) 0.044(3) 0.058(3) 0.009(3) 0.028(3) 0.004(2)
C29 0.048(3) 0.048(3) 0.052(3) 0.007(2) 0.026(2) 0.007(2)

loop_
_atom_type_symbol
_atom_type_description
_atom_type_scat_dispersion_real
_atom_type_scat_dispersion_imag
_atom_type_scat_source
Se Se -0.7943 1.1372 'International Tables Vol C Tables 4.2.6.8 and 6.1.1.4'
P P 0.2955 0.4335 'International Tables Vol C Tables 4.2.6.8 and 6.1.1.4'
O O 0.0492 0.0322 'International Tables Vol C Tables 4.2.6.8 and 6.1.1.4'
N N 0.0311 0.0180 'International Tables Vol C Tables 4.2.6.8 and 6.1.1.4'
C C 0.0181 0.0091 'International Tables Vol C Tables 4.2.6.8 and 6.1.1.4'
H H 0.0000 0.0000 'International Tables Vol C Tables 4.2.6.8 and 6.1.1.4'

loop_
_geom_angle_atom_site_label_1
_geom_angle_atom_site_label_2
_geom_angle_atom_site_label_3
_geom_angle
N1 P1 C14 104.35(19)
N1 P1 C20 108.20(19)
C14 P1 C20 104.16(19)
N1 P1 Se1 113.75(14)
C14 P1 Se1 114.48(14)
C20 P1 Se1 111.19(14)
C26 O1 C29 109.4(4)
C1 N1 P1 124.1(3)
C1 N1 H1 117.9
P1 N1 H1 117.9
N1 C1 C2 111.7(3)
N1 C1 C8 111.4(3)
C2 C1 C8 108.6(3)
N1 C1 H1A 108.3
C2 C1 H1A 108.3
C8 C1 H1A 108.3
C7 C2 C3 118.8(4)
C7 C2 C1 122.8(4)
C3 C2 C1 118.4(4)
C4 C3 C2 120.5(5)
C4 C3 H3 119.8
C2 C3 H3 119.8
C5 C4 C3 119.8(5)
C5 C4 H4 120.1
C3 C4 H4 120.1
C4 C5 C6 120.3(4)
C4 C5 H5 119.9
C6 C5 H5 119.9
C5 C6 C7 120.1(5)
C5 C6 H6 120.0
C7 C6 H6 120.0
C2 C7 C6 120.6(5)
C2 C7 H7 119.7
C6 C7 H7 119.7
C9 C8 C13 118.9(4)
C9 C8 C1 120.9(4)
C13 C8 C1 120.2(4)
C8 C9 C10 120.3(5)
C8 C9 H9 119.9
C10 C9 H9 119.9
C11 C10 C9 120.6(5)
C11 C10 H10 119.7
C9 C10 H10 119.7
C10 C11 C12 119.8(5)
C10 C11 H11 120.1
C12 C11 H11 120.1
C11 C12 C13 119.9(5)
C11 C12 H12 120.0
C13 C12 H12 120.0
C12 C13 C8 120.5(5)
C12 C13 H13 119.8
C8 C13 H13 119.8
C15 C14 C19 118.1(4)
C15 C14 P1 120.8(3)
C19 C14 P1 121.0(3)
C16 C15 C14 120.7(5)
C16 C15 H15 119.7
C14 C15 H15 119.7
C15 C16 C17 120.8(4)
C15 C16 H16 119.6
C17 C16 H16 119.6
C18 C17 C16 118.8(5)
C18 C17 H17 120.6
C16 C17 H17 120.6
C19 C18 C17 120.7(4)
C19 C18 H18 119.6
C17 C18 H18 119.6
C18 C19 C14 120.8(4)
C18 C19 H19 119.6
C14 C19 H19 119.6
C25 C20 C21 119.5(4)
C25 C20 P1 121.8(3)
C21 C20 P1 118.5(3)
C22 C21 C20 119.3(4)
C22 C21 H21 120.3
C20 C21 H21 120.3
C23 C22 C21 120.7(5)
C23 C22 H22 119.7
C21 C22 H22 119.7
C22 C23 C24 120.4(4)
C22 C23 H23 119.8
C24 C23 H23 119.8
C23 C24 C25 119.6(5)
C23 C24 H24 120.2
C25 C24 H24 120.2
C20 C25 C24 120.5(4)
C20 C25 H25 119.8
C24 C25 H25 119.8
O1 C26 C27 106.6(4)
O1 C26 H26A 110.4
C27 C26 H26A 110.4
O1 C26 H26B 110.4
C27 C26 H26B 110.4
H26A C26 H26B 108.6
C26 C27 C28 102.5(4)
C26 C27 H27A 111.3
C28 C27 H27A 111.3
C26 C27 H27B 111.3
C28 C27 H27B 111.3
H27A C27 H27B 109.2
C29 C28 C27 101.4(4)
C29 C28 H28A 111.5
C27 C28 H28A 111.5
C29 C28 H28B 111.5
C27 C28 H28B 111.5
H28A C28 H28B 109.3
O1 C29 C28 105.7(4)
O1 C29 H29A 110.6
C28 C29 H29A 110.6
O1 C29 H29B 110.6
C28 C29 H29B 110.6
H29A C29 H29B 108.7

loop_
_geom_bond_atom_site_label_1
_geom_bond_atom_site_label_2
_geom_bond_distance
Se1 P1 2.1086(12)
P1 N1 1.642(4)
P1 C14 1.804(4)
P1 C20 1.812(4)
O1 C26 1.431(6)
O1 C29 1.436(5)
N1 C1 1.459(6)
N1 H1 0.8600
C1 C2 1.543(5)
C1 C8 1.541(6)
C1 H1A 0.9800
C2 C7 1.381(6)
C2 C3 1.404(6)
C3 C4 1.387(6)
C3 H3 0.9300
C4 C5 1.378(8)
C4 H4 0.9300
C5 C6 1.380(7)
C5 H5 0.9300
C6 C7 1.391(6)
C6 H6 0.9300
C7 H7 0.9300
C8 C9 1.375(6)
C8 C13 1.390(7)
C9 C10 1.397(7)
C9 H9 0.9300
C10 C11 1.360(8)
C10 H10 0.9300
C11 C12 1.383(7)
C11 H11 0.9300
C12 C13 1.386(7)
C12 H12 0.9300
C13 H13 0.9300
C14 C15 1.391(6)
C14 C19 1.406(6)
C15 C16 1.387(7)
C15 H15 0.9300
C16 C17 1.391(7)
C16 H16 0.9300
C17 C18 1.385(6)
C17 H17 0.9300
C18 C19 1.379(6)
C18 H18 0.9300
C19 H19 0.9300
C20 C25 1.383(6)
C20 C21 1.406(6)
C21 C22 1.385(6)
C21 H21 0.9300
C22 C23 1.378(7)
C22 H22 0.9300
C23 C24 1.382(7)
C23 H23 0.9300
C24 C25 1.392(6)
C24 H24 0.9300
C25 H25 0.9300
C26 C27 1.517(7)
C26 H26A 0.9700
C26 H26B 0.9700
C27 C28 1.524(7)
C27 H27A 0.9700
C27 H27B 0.9700
C28 C29 1.508(7)
C28 H28A 0.9700
C28 H28B 0.9700
C29 H29A 0.9700
C29 H29B 0.9700

loop_
_geom_torsion_atom_site_label_1
_geom_torsion_atom_site_label_2
_geom_torsion_atom_site_label_3
_geom_torsion_atom_site_label_4
_geom_torsion
C14 P1 N1 C1 -145.8(3)
C20 P1 N1 C1 103.7(3)
Se1 P1 N1 C1 -20.4(4)
P1 N1 C1 C2 120.4(4)
P1 N1 C1 C8 -117.9(4)
N1 C1 C2 C7 24.4(6)
C8 C1 C2 C7 -98.9(5)
N1 C1 C2 C3 -157.4(4)
C8 C1 C2 C3 79.3(5)
C7 C2 C3 C4 0.4(6)
C1 C2 C3 C4 -177.9(4)
C2 C3 C4 C5 0.6(7)
C3 C4 C5 C6 -0.8(7)
C4 C5 C6 C7 0.0(8)
C3 C2 C7 C6 -1.2(7)
C1 C2 C7 C6 177.0(4)
C5 C6 C7 C2 1.0(7)
N1 C1 C8 C9 120.0(4)
C2 C1 C8 C9 -116.5(4)
N1 C1 C8 C13 -60.1(5)
C2 C1 C8 C13 63.4(5)
C13 C8 C9 C10 -0.2(7)
C1 C8 C9 C10 179.6(4)
C8 C9 C10 C11 -0.4(8)
C9 C10 C11 C12 0.4(8)
C10 C11 C12 C13 0.1(7)
C11 C12 C13 C8 -0.7(7)
C9 C8 C13 C12 0.8(7)
C1 C8 C13 C12 -179.1(4)
N1 P1 C14 C15 111.1(4)
C20 P1 C14 C15 -135.5(4)
Se1 P1 C14 C15 -13.9(4)
N1 P1 C14 C19 -64.8(4)
C20 P1 C14 C19 48.6(4)
Se1 P1 C14 C19 170.2(3)
C19 C14 C15 C16 -0.5(8)
P1 C14 C15 C16 -176.5(4)
C14 C15 C16 C17 0.5(9)
C15 C16 C17 C18 0.2(8)
C16 C17 C18 C19 -0.8(8)
C17 C18 C19 C14 0.8(7)
C15 C14 C19 C18 -0.1(7)
P1 C14 C19 C18 175.8(4)
N1 P1 C20 C25 -9.5(4)
C14 P1 C20 C25 -120.1(4)
Se1 P1 C20 C25 116.1(4)
N1 P1 C20 C21 174.9(4)
C14 P1 C20 C21 64.3(4)
Se1 P1 C20 C21 -59.5(4)
C25 C20 C21 C22 -0.2(7)
P1 C20 C21 C22 175.5(4)
C20 C21 C22 C23 -0.6(8)
C21 C22 C23 C24 0.7(8)
C22 C23 C24 C25 -0.1(8)
C21 C20 C25 C24 0.8(7)
P1 C20 C25 C24 -174.7(3)
C23 C24 C25 C20 -0.7(7)
C29 O1 C26 C27 4.0(6)
O1 C26 C27 C28 -25.7(6)
C26 C27 C28 C29 36.3(6)
C26 O1 C29 C28 19.9(6)
C27 C28 C29 O1 -35.0(5)
